data_7219537
loop_
_publ_author_name
'Egorova, Elena'
'Druzhkov, Nikolai'
'Shavyrin, Andrey'
'Cherkasov, Anton'
'Abakumov, Gleb Arsent'evich'
'Fedorov, Alexey'

_publ_section_title
;
 The 13 group metal complexes of sterically-hindered substituted
 iminophenol. Synthesis and structure.
;
_journal_name_full 'RSC Adv.'
_journal_paper_doi 10.1039/C4RA15793A
_journal_year 2015
_chemical_formula_sum 'C32 H49 Ga N2 O'
_chemical_formula_weight 547.45
_chemical_name_systematic
; 
 ? 
;
_space_group_IT_number 14
_symmetry_cell_setting monoclinic
_symmetry_space_group_name_Hall '-P 2ybc'
_symmetry_space_group_name_H-M 'P 1 21/c 1'
_atom_sites_solution_hydrogens geom
_atom_sites_solution_primary direct
_atom_sites_solution_secondary difmap
_audit_creation_method SHELXL-97
_audit_update_record
;
2014-11-18 deposited with the CCDC.
2015-02-10 downloaded from the CCDC.
;
_cell_angle_alpha 90.00
_cell_angle_beta 95.9760(10)
_cell_angle_gamma 90.00
_cell_formula_units_Z 4
_cell_length_a 9.4025(4)
_cell_length_b 9.5037(4)
_cell_length_c 34.1500(13)
_cell_measurement_reflns_used 900
_cell_measurement_temperature 100(2)
_cell_measurement_theta_max 30
_cell_measurement_theta_min 2
_cell_volume 3035.0(2)
_computing_cell_refinement 'Bruker SMART'
_computing_data_collection 'Bruker SMART'
_computing_data_reduction 'Bruker SHELXTL'
_computing_molecular_graphics 'Bruker SHELXTL'
_computing_publication_material 'Bruker SHELXTL'
_computing_structure_refinement 'SHELXL-97 (Sheldrick, 2008)'
_computing_structure_solution 'SHELXS-97 (Sheldrick, 2008)'
_diffrn_ambient_temperature 100(2)
_diffrn_measured_fraction_theta_full 0.999
_diffrn_measured_fraction_theta_max 0.999
_diffrn_measurement_device_type 'CCD area detector'
_diffrn_measurement_method 'omega scans'
_diffrn_radiation_monochromator graphite
_diffrn_radiation_source 'fine-focus sealed tube'
_diffrn_radiation_type MoK\a
_diffrn_radiation_wavelength 0.71073
_diffrn_reflns_av_R_equivalents 0.0194
_diffrn_reflns_av_sigmaI/netI 0.0157
_diffrn_reflns_limit_h_max 11
_diffrn_reflns_limit_h_min -11
_diffrn_reflns_limit_k_max 11
_diffrn_reflns_limit_k_min -11
_diffrn_reflns_limit_l_max 42
_diffrn_reflns_limit_l_min -42
_diffrn_reflns_number 25545
_diffrn_reflns_theta_full 26.00
_diffrn_reflns_theta_max 26.00
_diffrn_reflns_theta_min 2.18
_exptl_absorpt_coefficient_mu 0.932
_exptl_absorpt_correction_T_max 0.9549
_exptl_absorpt_correction_T_min 0.9126
_exptl_absorpt_correction_type multi-scan
_exptl_absorpt_process_details 'SADABS (Sheldrick, 2008a)'
_exptl_crystal_colour violet
_exptl_crystal_density_diffrn 1.198
_exptl_crystal_density_method 'not measured'
_exptl_crystal_description plate
_exptl_crystal_F_000 1176
_exptl_crystal_size_max 0.10
_exptl_crystal_size_mid 0.10
_exptl_crystal_size_min 0.05
_refine_diff_density_max 0.509
_refine_diff_density_min -0.343
_refine_diff_density_rms 0.052
_refine_ls_extinction_method none
_refine_ls_goodness_of_fit_ref 1.032
_refine_ls_hydrogen_treatment constr
_refine_ls_matrix_type full
_refine_ls_number_parameters 338
_refine_ls_number_reflns 5958
_refine_ls_number_restraints 0
_refine_ls_restrained_S_all 1.032
_refine_ls_R_factor_all 0.0332
_refine_ls_R_factor_gt 0.0297
_refine_ls_shift/su_max 0.000
_refine_ls_shift/su_mean 0.000
_refine_ls_structure_factor_coef Fsqd
_refine_ls_weighting_details 'calc w=1/[\s^2^(Fo^2^)+(0.0387P)^2^+2.0321P] where P=(Fo^2^+2Fc^2^)/3'
_refine_ls_weighting_scheme calc
_refine_ls_wR_factor_gt 0.0742
_refine_ls_wR_factor_ref 0.0759
_reflns_number_gt 5449
_reflns_number_total 5958
_reflns_threshold_expression >2sigma(I)
_cod_data_source_file c4ra15793a1.cif
_cod_data_source_block gadadm
_cod_depositor_comments
;
The following automatic conversions were performed:

'_symmetry_cell_setting' value 'Monoclinic' changed to 'monoclinic'
according to
/usr/data/users/saulius/crontab/automatic-downloads/rss-feeds/RSC/lib/dictionaries/cif_core.dic
dictionary named 'cif_core.dic' version 2.4.2 from 2011-04-26.

Automatic conversion script
Id: cif_fix_values 3008 2015-01-20 13:52:24Z robertas 
;
_cod_original_sg_symbol_H-M P2(1)/c
_cod_database_code 7219537

loop_
_symmetry_equiv_pos_as_xyz
'x, y, z'
'-x, y+1/2, -z+1/2'
'-x, -y, -z'
'x, -y-1/2, z-1/2'

loop_
_atom_site_label
_atom_site_type_symbol
_atom_site_fract_x
_atom_site_fract_y
_atom_site_fract_z
_atom_site_U_iso_or_equiv
_atom_site_adp_type
_atom_site_occupancy
_atom_site_symmetry_multiplicity
_atom_site_calc_flag
_atom_site_refinement_flags
Ga1 Ga 0.466181(18) -0.235663(18) 0.102642(5) 0.01817(7) Uani 1 1 d .
O1 O 0.34776(12) -0.09453(12) 0.12803(3) 0.0214(2) Uani 1 1 d .
N1 N 0.61397(14) -0.16381(14) 0.14860(4) 0.0174(3) Uani 1 1 d .
C1 C 0.41824(16) -0.01244(16) 0.15385(4) 0.0177(3) Uani 1 1 d .
N2 N 0.69316(14) -0.34669(13) 0.09770(4) 0.0174(3) Uani 1 1 d .
C2 C 0.56233(16) -0.04632(16) 0.16760(4) 0.0171(3) Uani 1 1 d .
C3 C 0.64564(16) 0.04257(17) 0.19353(4) 0.0179(3) Uani 1 1 d .
H3A H 0.7427 0.0193 0.2014 0.021 Uiso 1 1 calc R
C4 C 0.58827(17) 0.16312(16) 0.20769(4) 0.0183(3) Uani 1 1 d .
C5 C 0.44352(17) 0.19293(17) 0.19539(5) 0.0190(3) Uani 1 1 d .
H5A H 0.4026 0.2742 0.2059 0.023 Uiso 1 1 calc R
C6 C 0.35726(16) 0.11146(16) 0.16902(4) 0.0173(3) Uani 1 1 d .
C7 C 0.67634(18) 0.26018(17) 0.23693(5) 0.0213(3) Uani 1 1 d .
C8 C 0.6286(2) 0.4138(2) 0.23197(7) 0.0426(5) Uani 1 1 d .
H8A H 0.6304 0.4421 0.2044 0.064 Uiso 1 1 calc R
H8B H 0.6936 0.4740 0.2489 0.064 Uiso 1 1 calc R
H8C H 0.5313 0.4237 0.2394 0.064 Uiso 1 1 calc R
C9 C 0.6555(3) 0.2140(2) 0.27866(6) 0.0464(6) Uani 1 1 d .
H9A H 0.6887 0.1168 0.2827 0.070 Uiso 1 1 calc R
H9B H 0.5538 0.2197 0.2825 0.070 Uiso 1 1 calc R
H9C H 0.7106 0.2758 0.2976 0.070 Uiso 1 1 calc R
C10 C 0.8342(2) 0.2542(3) 0.23114(9) 0.0650(9) Uani 1 1 d .
H10A H 0.8719 0.1605 0.2384 0.097 Uiso 1 1 calc R
H10B H 0.8862 0.3252 0.2478 0.097 Uiso 1 1 calc R
H10C H 0.8465 0.2730 0.2035 0.097 Uiso 1 1 calc R
C11 C 0.20179(16) 0.15180(16) 0.15548(5) 0.0185(3) Uani 1 1 d .
C12 C 0.10023(17) 0.03211(18) 0.16513(5) 0.0226(3) Uani 1 1 d .
H12A H 0.1068 0.0186 0.1937 0.034 Uiso 1 1 calc R
H12B H 0.1276 -0.0551 0.1526 0.034 Uiso 1 1 calc R
H12C H 0.0018 0.0568 0.1553 0.034 Uiso 1 1 calc R
C13 C 0.18448(17) 0.18027(18) 0.11087(5) 0.0224(3) Uani 1 1 d .
H13A H 0.2492 0.2563 0.1048 0.034 Uiso 1 1 calc R
H13B H 0.0855 0.2079 0.1026 0.034 Uiso 1 1 calc R
H13C H 0.2077 0.0948 0.0968 0.034 Uiso 1 1 calc R
C14 C 0.15588(18) 0.28546(18) 0.17598(5) 0.0241(3) Uani 1 1 d .
H14A H 0.1659 0.2707 0.2045 0.036 Uiso 1 1 calc R
H14B H 0.0559 0.3068 0.1669 0.036 Uiso 1 1 calc R
H14C H 0.2166 0.3643 0.1696 0.036 Uiso 1 1 calc R
C15 C 0.72514(17) -0.23979(16) 0.16029(5) 0.0179(3) Uani 1 1 d .
C16 C 0.80694(18) -0.23493(17) 0.20040(5) 0.0227(3) Uani 1 1 d .
H16A H 0.7449 -0.1988 0.2195 0.034 Uiso 1 1 calc R
H16B H 0.8900 -0.1729 0.1998 0.034 Uiso 1 1 calc R
H16C H 0.8393 -0.3299 0.2081 0.034 Uiso 1 1 calc R
C17 C 0.77420(17) -0.33738(16) 0.13004(5) 0.0185(3) Uani 1 1 d .
C18 C 0.91647(18) -0.40916(19) 0.13898(5) 0.0273(4) Uani 1 1 d .
H18A H 0.9443 -0.4533 0.1150 0.041 Uiso 1 1 calc R
H18B H 0.9091 -0.4814 0.1592 0.041 Uiso 1 1 calc R
H18C H 0.9887 -0.3396 0.1486 0.041 Uiso 1 1 calc R
C19 C 0.73757(16) -0.41499(16) 0.06349(4) 0.0177(3) Uani 1 1 d .
C20 C 0.71112(16) -0.55844(17) 0.05629(5) 0.0197(3) Uani 1 1 d .
C21 C 0.74709(17) -0.61393(18) 0.02074(5) 0.0227(3) Uani 1 1 d .
H21A H 0.7307 -0.7109 0.0153 0.027 Uiso 1 1 calc R
C22 C 0.80573(18) -0.53137(19) -0.00659(5) 0.0249(4) Uani 1 1 d .
H22A H 0.8280 -0.5711 -0.0307 0.030 Uiso 1 1 calc R
C23 C 0.83215(18) -0.39028(18) 0.00127(5) 0.0238(3) Uani 1 1 d .
H23A H 0.8736 -0.3342 -0.0176 0.029 Uiso 1 1 calc R
C24 C 0.79936(17) -0.32902(17) 0.03615(5) 0.0199(3) Uani 1 1 d .
C25 C 0.64678(17) -0.65421(17) 0.08544(5) 0.0220(3) Uani 1 1 d .
H25A H 0.6152 -0.5944 0.1070 0.026 Uiso 1 1 calc R
C26 C 0.7575(2) -0.76008(19) 0.10390(6) 0.0297(4) Uani 1 1 d .
H26A H 0.8406 -0.7092 0.1166 0.045 Uiso 1 1 calc R
H26B H 0.7879 -0.8217 0.0833 0.045 Uiso 1 1 calc R
H26C H 0.7148 -0.8168 0.1236 0.045 Uiso 1 1 calc R
C27 C 0.51628(19) -0.73332(19) 0.06617(6) 0.0291(4) Uani 1 1 d .
H27A H 0.4467 -0.6658 0.0538 0.044 Uiso 1 1 calc R
H27B H 0.4725 -0.7872 0.0862 0.044 Uiso 1 1 calc R
H27C H 0.5460 -0.7977 0.0461 0.044 Uiso 1 1 calc R
C28 C 0.83497(19) -0.17491(17) 0.04493(5) 0.0241(4) Uani 1 1 d .
H28A H 0.7750 -0.1424 0.0657 0.029 Uiso 1 1 calc R
C29 C 0.9924(2) -0.1592(2) 0.06117(6) 0.0343(4) Uani 1 1 d .
H29A H 1.0119 -0.2176 0.0848 0.051 Uiso 1 1 calc R
H29B H 1.0124 -0.0604 0.0679 0.051 Uiso 1 1 calc R
H29C H 1.0535 -0.1894 0.0412 0.051 Uiso 1 1 calc R
C30 C 0.8026(2) -0.08013(19) 0.00906(6) 0.0322(4) Uani 1 1 d .
H30A H 0.7034 -0.0945 -0.0021 0.048 Uiso 1 1 calc R
H30B H 0.8672 -0.1035 -0.0107 0.048 Uiso 1 1 calc R
H30C H 0.8163 0.0185 0.0170 0.048 Uiso 1 1 calc R
C31 C 0.46038(19) -0.15133(18) 0.05029(5) 0.0255(4) Uani 1 1 d .
H31A H 0.3613 -0.1285 0.0406 0.038 Uiso 1 1 calc R
H31B H 0.4990 -0.2180 0.0322 0.038 Uiso 1 1 calc R
H31C H 0.5180 -0.0652 0.0518 0.038 Uiso 1 1 calc R
C32 C 0.37750(18) -0.41114(18) 0.11894(5) 0.0247(3) Uani 1 1 d .
H32A H 0.2796 -0.3918 0.1248 0.037 Uiso 1 1 calc R
H32B H 0.4333 -0.4486 0.1425 0.037 Uiso 1 1 calc R
H32C H 0.3755 -0.4803 0.0976 0.037 Uiso 1 1 calc R

loop_
_atom_site_aniso_label
_atom_site_aniso_U_11
_atom_site_aniso_U_22
_atom_site_aniso_U_33
_atom_site_aniso_U_23
_atom_site_aniso_U_13
_atom_site_aniso_U_12
Ga1 0.01882(10) 0.01628(10) 0.01865(10) -0.00244(6) -0.00167(7) -0.00009(6)
O1 0.0191(5) 0.0197(6) 0.0241(6) -0.0069(5) -0.0036(4) 0.0014(4)
N1 0.0181(6) 0.0161(6) 0.0179(6) -0.0006(5) 0.0011(5) -0.0003(5)
C1 0.0185(8) 0.0175(7) 0.0170(7) 0.0008(6) 0.0010(6) -0.0013(6)
N2 0.0179(6) 0.0140(6) 0.0202(7) 0.0001(5) 0.0015(5) -0.0001(5)
C2 0.0185(7) 0.0154(7) 0.0177(7) 0.0002(6) 0.0029(6) 0.0007(6)
C3 0.0161(7) 0.0205(8) 0.0169(7) 0.0010(6) 0.0007(6) -0.0004(6)
C4 0.0187(8) 0.0198(8) 0.0165(7) -0.0017(6) 0.0024(6) -0.0027(6)
C5 0.0205(8) 0.0182(7) 0.0189(7) -0.0018(6) 0.0049(6) 0.0006(6)
C6 0.0175(7) 0.0176(7) 0.0173(7) 0.0019(6) 0.0040(6) 0.0005(6)
C7 0.0188(8) 0.0221(8) 0.0227(8) -0.0077(6) 0.0003(6) -0.0017(6)
C8 0.0545(13) 0.0231(10) 0.0456(12) -0.0036(8) -0.0166(10) -0.0083(9)
C9 0.0763(17) 0.0373(11) 0.0237(10) -0.0065(8) -0.0030(10) -0.0161(11)
C10 0.0218(11) 0.084(2) 0.089(2) -0.0654(16) 0.0051(11) -0.0115(11)
C11 0.0169(7) 0.0173(8) 0.0211(8) 0.0001(6) 0.0012(6) 0.0011(6)
C12 0.0185(8) 0.0240(8) 0.0253(8) 0.0037(7) 0.0025(6) 0.0003(6)
C13 0.0202(8) 0.0249(8) 0.0219(8) 0.0019(7) 0.0017(6) 0.0015(7)
C14 0.0191(8) 0.0239(8) 0.0291(9) -0.0031(7) 0.0016(7) 0.0051(6)
C15 0.0171(7) 0.0160(7) 0.0203(8) 0.0006(6) 0.0003(6) -0.0004(6)
C16 0.0246(8) 0.0219(8) 0.0203(8) -0.0010(6) -0.0042(6) 0.0043(6)
C17 0.0189(8) 0.0152(7) 0.0213(8) 0.0009(6) 0.0014(6) 0.0009(6)
C18 0.0244(9) 0.0298(9) 0.0265(9) -0.0040(7) -0.0024(7) 0.0105(7)
C19 0.0160(7) 0.0183(7) 0.0186(7) -0.0014(6) 0.0001(6) 0.0024(6)
C20 0.0165(7) 0.0185(8) 0.0235(8) -0.0003(6) -0.0001(6) 0.0012(6)
C21 0.0224(8) 0.0192(8) 0.0262(8) -0.0049(6) 0.0007(6) -0.0004(6)
C22 0.0257(8) 0.0281(9) 0.0211(8) -0.0053(7) 0.0031(7) 0.0025(7)
C23 0.0235(8) 0.0258(9) 0.0225(8) 0.0025(7) 0.0050(7) 0.0012(7)
C24 0.0188(8) 0.0185(8) 0.0222(8) 0.0008(6) 0.0004(6) 0.0008(6)
C25 0.0231(8) 0.0177(8) 0.0257(8) -0.0029(6) 0.0054(7) -0.0004(6)
C26 0.0309(10) 0.0264(9) 0.0317(10) 0.0060(7) 0.0030(8) 0.0020(7)
C27 0.0230(9) 0.0254(9) 0.0395(10) -0.0026(7) 0.0063(8) -0.0050(7)
C28 0.0296(9) 0.0174(8) 0.0264(8) 0.0003(7) 0.0073(7) -0.0010(7)
C29 0.0383(11) 0.0245(9) 0.0379(10) 0.0011(8) -0.0062(8) -0.0093(8)
C30 0.0380(10) 0.0219(9) 0.0361(10) 0.0077(8) 0.0014(8) -0.0020(8)
C31 0.0278(9) 0.0249(9) 0.0226(8) 0.0011(7) -0.0030(7) 0.0038(7)
C32 0.0230(8) 0.0210(8) 0.0304(9) -0.0014(7) 0.0034(7) -0.0005(7)

loop_
_atom_type_symbol
_atom_type_description
_atom_type_scat_dispersion_real
_atom_type_scat_dispersion_imag
_atom_type_scat_source
C C 0.0033 0.0016 'International Tables Vol C Tables 4.2.6.8 and 6.1.1.4'
H H 0.0000 0.0000 'International Tables Vol C Tables 4.2.6.8 and 6.1.1.4'
N N 0.0061 0.0033 'International Tables Vol C Tables 4.2.6.8 and 6.1.1.4'
O O 0.0106 0.0060 'International Tables Vol C Tables 4.2.6.8 and 6.1.1.4'
Ga Ga 0.2307 1.6083 'International Tables Vol C Tables 4.2.6.8 and 6.1.1.4'

loop_
_geom_angle_atom_site_label_1
_geom_angle_atom_site_label_2
_geom_angle_atom_site_label_3
_geom_angle
C31 Ga1 C32 129.27(7)
C31 Ga1 O1 99.08(6)
C32 Ga1 O1 100.04(6)
C31 Ga1 N1 120.24(6)
C32 Ga1 N1 109.32(6)
O1 Ga1 N1 79.20(5)
C31 Ga1 N2 93.23(6)
C32 Ga1 N2 93.05(6)
O1 Ga1 N2 149.84(4)
N1 Ga1 N2 70.83(5)
C1 O1 Ga1 115.33(10)
C15 N1 C2 127.34(13)
C15 N1 Ga1 119.86(11)
C2 N1 Ga1 111.75(10)
O1 C1 C2 119.10(14)
O1 C1 C6 122.85(14)
C2 C1 C6 118.06(14)
C17 N2 C19 122.46(13)
C17 N2 Ga1 111.29(10)
C19 N2 Ga1 126.25(10)
C3 C2 N1 125.02(14)
C3 C2 C1 121.45(14)
N1 C2 C1 113.00(13)
C4 C3 C2 120.66(14)
C3 C4 C5 117.65(14)
C3 C4 C7 121.60(14)
C5 C4 C7 120.72(14)
C6 C5 C4 124.28(15)
C5 C6 C1 117.80(14)
C5 C6 C11 122.09(14)
C1 C6 C11 120.10(14)
C10 C7 C9 109.5(2)
C10 C7 C8 107.49(18)
C9 C7 C8 108.27(16)
C10 C7 C4 111.13(14)
C9 C7 C4 108.77(14)
C8 C7 C4 111.62(14)
C14 C11 C6 111.94(13)
C14 C11 C13 107.48(13)
C6 C11 C13 109.96(12)
C14 C11 C12 107.65(13)
C6 C11 C12 110.04(13)
C13 C11 C12 109.70(13)
N1 C15 C17 115.38(14)
N1 C15 C16 125.68(14)
C17 C15 C16 118.93(14)
N2 C17 C15 116.14(14)
N2 C17 C18 125.57(14)
C15 C17 C18 118.19(14)
C20 C19 C24 121.64(14)
C20 C19 N2 121.37(14)
C24 C19 N2 116.83(14)
C21 C20 C19 117.69(15)
C21 C20 C25 119.46(14)
C19 C20 C25 122.85(14)
C22 C21 C20 121.59(15)
C21 C22 C23 119.78(16)
C22 C23 C24 121.37(16)
C23 C24 C19 117.92(15)
C23 C24 C28 120.48(14)
C19 C24 C28 121.56(14)
C20 C25 C27 111.66(14)
C20 C25 C26 111.23(14)
C27 C25 C26 109.52(14)
C24 C28 C30 112.82(14)
C24 C28 C29 110.41(14)
C30 C28 C29 109.71(15)

loop_
_geom_bond_atom_site_label_1
_geom_bond_atom_site_label_2
_geom_bond_distance
Ga1 C31 1.9548(17)
Ga1 C32 1.9705(17)
Ga1 O1 1.9978(11)
Ga1 N1 2.0991(13)
Ga1 N2 2.4023(13)
O1 C1 1.3052(19)
N1 C15 1.299(2)
N1 C2 1.403(2)
C1 C2 1.424(2)
C1 C6 1.430(2)
N2 C17 1.278(2)
N2 C19 1.4362(19)
C2 C3 1.403(2)
C3 C4 1.375(2)
C4 C5 1.411(2)
C4 C7 1.537(2)
C5 C6 1.384(2)
C6 C11 1.535(2)
C7 C10 1.519(3)
C7 C9 1.523(3)
C7 C8 1.532(3)
C11 C14 1.534(2)
C11 C13 1.539(2)
C11 C12 1.543(2)
C15 C17 1.496(2)
C15 C16 1.500(2)
C17 C18 1.504(2)
C19 C20 1.403(2)
C19 C24 1.410(2)
C20 C21 1.397(2)
C20 C25 1.520(2)
C21 C22 1.378(2)
C22 C23 1.385(2)
C23 C24 1.389(2)
C24 C28 1.525(2)
C25 C27 1.528(2)
C25 C26 1.535(2)
C28 C30 1.526(2)
C28 C29 1.533(3)
